data_4502914
loop_
_publ_author_name
'Yang, Jin-Xia'
'Zhang, Xin'
'Cheng, Jian-Kai'
'Zhang, Jian'
'Yao, Yuan-Gen'

_publ_section_title
;
 pH Influence on the Structural Variations of 4,4&#x2032;-Oxydiphthalate
 Coordination Polymers
;
_journal_issue 1
_journal_name_full 'Crystal Growth &amp; Design'
_journal_page_first 333
_journal_paper_doi 10.1021/cg201143f
_journal_volume 12
_journal_year 2012
_chemical_formula_moiety 'C28 H22 N2 O11 Zn2 '
_chemical_formula_sum 'C28 H22 N2 O11 Zn2'
_chemical_formula_weight 693.26
_chemical_name_systematic
; 
 ? 
;
_space_group_IT_number 20
_symmetry_cell_setting orthorhombic
_symmetry_space_group_name_Hall 'C 2c 2'
_symmetry_space_group_name_H-M 'C 2 2 21'
_atom_sites_solution_hydrogens geom
_atom_sites_solution_primary direct
_atom_sites_solution_secondary difmap
_audit_creation_method SHELXL-97
_cell_angle_alpha 90.00
_cell_angle_beta 90.00
_cell_angle_gamma 90.00
_cell_formula_units_Z 4
_cell_length_a 9.5741(8)
_cell_length_b 11.4403(14)
_cell_length_c 25.674(3)
_cell_measurement_reflns_used 2488
_cell_measurement_temperature 293(2)
_cell_measurement_theta_max 28.3310
_cell_measurement_theta_min 2.3751
_cell_volume 2812.1(5)
_computing_cell_refinement 'Bruker FRAMBO'
_computing_data_collection 'Bruker FRAMBO'
_computing_data_reduction 'Bruker SAINT'
_computing_molecular_graphics 'Bruker SHELXTL'
_computing_publication_material 'Bruker SHELXTL'
_computing_structure_refinement 'SHELXL-97 (Sheldrick, 1997)'
_computing_structure_solution 'SHELXS-97 (Sheldrick, 1990)'
_diffrn_ambient_temperature 293(2)
_diffrn_measured_fraction_theta_full 0.994
_diffrn_measured_fraction_theta_max 0.994
_diffrn_measurement_device_type 'Xcalibur, Eos'
_diffrn_measurement_method '\w scans'
_diffrn_radiation_monochromator graphite
_diffrn_radiation_source 'fine-focus sealed tube'
_diffrn_radiation_type MoK\a
_diffrn_radiation_wavelength 0.71073
_diffrn_reflns_av_R_equivalents 0.0234
_diffrn_reflns_av_sigmaI/netI 0.0314
_diffrn_reflns_limit_h_max 11
_diffrn_reflns_limit_h_min -2
_diffrn_reflns_limit_k_max 13
_diffrn_reflns_limit_k_min -10
_diffrn_reflns_limit_l_max 30
_diffrn_reflns_limit_l_min -24
_diffrn_reflns_number 2996
_diffrn_reflns_theta_full 24.99
_diffrn_reflns_theta_max 24.99
_diffrn_reflns_theta_min 2.77
_diffrn_standards_decay_% none
_diffrn_standards_interval_count 0
_diffrn_standards_interval_time none
_diffrn_standards_number none
_exptl_absorpt_coefficient_mu 1.771
_exptl_absorpt_correction_T_max 1.00000
_exptl_absorpt_correction_T_min 0.92532
_exptl_absorpt_correction_type multi-scan
_exptl_absorpt_process_details crystalclear
_exptl_crystal_colour colorless
_exptl_crystal_density_diffrn 1.637
_exptl_crystal_density_method 'not measured'
_exptl_crystal_description block
_exptl_crystal_F_000 1408
_exptl_crystal_size_max 0.2
_exptl_crystal_size_mid 0.2
_exptl_crystal_size_min 0.1
_refine_diff_density_max 0.683
_refine_diff_density_min -1.258
_refine_diff_density_rms 0.114
_refine_ls_abs_structure_details 'Flack H D (1983), Acta Cryst. A39, 876-881'
_refine_ls_abs_structure_Flack 0.09(4)
_refine_ls_extinction_method none
_refine_ls_goodness_of_fit_ref 1.192
_refine_ls_hydrogen_treatment mixed
_refine_ls_matrix_type full
_refine_ls_number_parameters 200
_refine_ls_number_reflns 2180
_refine_ls_number_restraints 59
_refine_ls_restrained_S_all 1.193
_refine_ls_R_factor_all 0.0611
_refine_ls_R_factor_gt 0.0562
_refine_ls_shift/su_max 0.004
_refine_ls_shift/su_mean 0.000
_refine_ls_structure_factor_coef Fsqd
_refine_ls_weighting_details 'calc w=1/[\s^2^(Fo^2^)+(0.0443P)^2^+28.2811P] where P=(Fo^2^+2Fc^2^)/3'
_refine_ls_weighting_scheme calc
_refine_ls_wR_factor_gt 0.1348
_refine_ls_wR_factor_ref 0.1366
_reflns_number_gt 1963
_reflns_number_total 2180
_reflns_threshold_expression >2sigma(I)
_cod_data_source_file cg201143f_si_002.cif
_cod_data_source_block Compound-5
_cod_original_cell_volume 2812.0(5)
_cod_original_sg_symbol_Hall 'C 2c 2 '
_cod_original_formula_sum 'C28 H22 N2 O11 Zn2 '
_cod_database_code 4502914

loop_
_symmetry_equiv_pos_as_xyz
'x, y, z'
'-x, -y, z+1/2'
'-x, y, -z+1/2'
'x, -y, -z'
'x+1/2, y+1/2, z'
'-x+1/2, -y+1/2, z+1/2'
'-x+1/2, y+1/2, -z+1/2'
'x+1/2, -y+1/2, -z'

loop_
_atom_site_label
_atom_site_type_symbol
_atom_site_fract_x
_atom_site_fract_y
_atom_site_fract_z
_atom_site_U_iso_or_equiv
_atom_site_adp_type
_atom_site_occupancy
_atom_site_symmetry_multiplicity
_atom_site_calc_flag
_atom_site_refinement_flags
Zn1 Zn -0.84017(11) 1.0000 0.0000 0.0273(3) Uani 1 2 d S
O1 O -1.2026(6) 0.9129(6) 0.0560(2) 0.0328(14) Uani 1 1 d .
C1 C -1.0596(8) 0.8000(6) 0.1088(3) 0.0204(15) Uani 1 1 d .
O1W O -0.6783(6) 0.8810(5) 0.0137(2) 0.0409(17) Uani 1 1 d D
H1WA H -0.7081 0.8257 0.0307 0.061 Uiso 1 1 calc RD
N1 N -0.8531(7) 0.9476(7) -0.0786(3) 0.0375(14) Uani 1 1 d U
Zn2 Zn -1.28686(10) 1.0000 0.0000 0.0223(3) Uani 1 2 d S
C2 C -1.1326(9) 0.8331(8) 0.1526(3) 0.032(2) Uani 1 1 d .
H2A H -1.1991 0.8920 0.1496 0.038 Uiso 1 1 calc R
O2 O -0.9931(5) 0.8630(5) 0.0243(2) 0.0260(12) Uani 1 1 d .
C3 C -1.1115(11) 0.7831(9) 0.2002(3) 0.043(2) Uani 1 1 d .
H3A H -1.1603 0.8091 0.2293 0.051 Uiso 1 1 calc R
O3 O -0.9310(6) 0.5942(4) 0.03781(19) 0.0255(11) Uani 1 1 d .
O4 O -0.7468(5) 0.6905(5) 0.0683(2) 0.0347(14) Uani 1 1 d .
C4 C -1.0158(10) 0.6930(9) 0.2042(3) 0.038(2) Uani 1 1 d .
C5 C -0.9411(11) 0.6548(8) 0.1614(3) 0.039(2) Uani 1 1 d .
H5A H -0.8790 0.5927 0.1643 0.047 Uiso 1 1 calc R
O5 O -1.0000 0.6268(8) 0.2500 0.051(3) Uani 1 2 d S
C6 C -0.9610(8) 0.7122(7) 0.1131(3) 0.0252(18) Uani 1 1 d .
C7 C -1.0853(8) 0.8635(6) 0.0586(3) 0.0184(15) Uani 1 1 d .
C8 C -0.8718(8) 0.6656(6) 0.0693(3) 0.0209(16) Uani 1 1 d .
C9 C -0.7791(8) 0.9996(12) -0.1157(3) 0.0451(15) Uani 1 1 d U
H9A H -0.7091 1.0512 -0.1057 0.054 Uiso 1 1 calc R
C13 C -0.9459(10) 0.8694(10) -0.0950(3) 0.0460(16) Uani 1 1 d U
H13A H -0.9945 0.8257 -0.0705 0.055 Uiso 1 1 calc R
C12 C -0.9730(10) 0.8507(11) -0.1466(4) 0.0513(17) Uani 1 1 d U
H12A H -1.0422 0.7979 -0.1562 0.062 Uiso 1 1 calc R
C11 C -0.9005(10) 0.9080(10) -0.1839(4) 0.0492(16) Uani 1 1 d U
C10 C -0.8000(9) 0.9815(10) -0.1676(3) 0.0461(16) Uani 1 1 d U
H10A H -0.7446 1.0202 -0.1918 0.055 Uiso 1 1 calc R
C14 C -0.9288(11) 0.8898(11) -0.2418(4) 0.057(2) Uani 1 1 d U
H14A H -0.8803 0.9507 -0.2609 0.069 Uiso 1 1 calc R
H14B H -0.8876 0.8158 -0.2520 0.069 Uiso 1 1 calc R
H1WB H -0.613(9) 0.863(5) -0.004(4) 0.10(5) Uiso 1 1 d D

loop_
_atom_site_aniso_label
_atom_site_aniso_U_11
_atom_site_aniso_U_22
_atom_site_aniso_U_33
_atom_site_aniso_U_23
_atom_site_aniso_U_13
_atom_site_aniso_U_12
Zn1 0.0196(6) 0.0399(7) 0.0225(6) -0.0033(8) 0.000 0.000
O1 0.025(3) 0.049(4) 0.025(3) 0.005(3) 0.002(2) 0.013(3)
C1 0.021(3) 0.022(4) 0.017(3) 0.000(3) -0.004(3) -0.003(4)
O1W 0.023(3) 0.044(3) 0.056(5) 0.008(3) 0.014(3) 0.003(3)
N1 0.029(3) 0.058(3) 0.026(3) -0.001(3) 0.004(2) 0.002(3)
Zn2 0.0158(5) 0.0297(6) 0.0215(6) -0.0017(7) 0.000 0.000
C2 0.034(4) 0.034(5) 0.028(4) -0.006(4) -0.002(4) 0.006(4)
O2 0.027(3) 0.027(3) 0.024(3) -0.001(2) 0.003(2) 0.006(2)
C3 0.054(6) 0.047(6) 0.027(5) -0.005(4) 0.009(4) 0.006(5)
O3 0.027(3) 0.020(2) 0.029(3) -0.008(2) -0.006(3) 0.009(3)
O4 0.015(3) 0.040(3) 0.048(4) 0.006(3) 0.000(3) -0.003(3)
C4 0.061(6) 0.043(6) 0.010(4) 0.000(4) -0.003(4) -0.012(5)
C5 0.043(5) 0.047(5) 0.029(4) -0.003(4) -0.008(4) 0.012(5)
O5 0.096(8) 0.033(5) 0.024(4) 0.000 -0.010(5) 0.000
C6 0.017(4) 0.040(5) 0.019(4) -0.003(3) -0.005(3) -0.005(4)
C7 0.027(4) 0.006(3) 0.022(3) 0.004(3) -0.002(3) 0.006(3)
C8 0.025(4) 0.017(4) 0.021(4) 0.002(3) -0.006(3) 0.004(3)
C9 0.042(3) 0.061(4) 0.032(3) 0.000(3) 0.007(2) -0.001(3)
C13 0.034(3) 0.073(4) 0.031(3) -0.007(3) 0.004(3) -0.009(3)
C12 0.040(3) 0.081(4) 0.033(3) -0.011(3) 0.004(3) -0.010(3)
C11 0.040(3) 0.078(4) 0.029(3) -0.007(3) 0.006(2) 0.004(3)
C10 0.044(3) 0.065(4) 0.030(3) 0.000(3) 0.010(3) 0.001(3)
C14 0.047(4) 0.092(5) 0.033(3) -0.006(4) 0.002(3) 0.005(4)

loop_
_atom_type_symbol
_atom_type_description
_atom_type_scat_dispersion_real
_atom_type_scat_dispersion_imag
_atom_type_scat_source
C C 0.0033 0.0016 'International Tables Vol C Tables 4.2.6.8 and 6.1.1.4'
H H 0.0000 0.0000 'International Tables Vol C Tables 4.2.6.8 and 6.1.1.4'
N N 0.0061 0.0033 'International Tables Vol C Tables 4.2.6.8 and 6.1.1.4'
O O 0.0106 0.0060 'International Tables Vol C Tables 4.2.6.8 and 6.1.1.4'
Zn Zn 0.2839 1.4301 'International Tables Vol C Tables 4.2.6.8 and 6.1.1.4'

loop_
_geom_angle_atom_site_label_1
_geom_angle_atom_site_label_2
_geom_angle_atom_site_label_3
_geom_angle
_geom_angle_site_symmetry_1
_geom_angle_site_symmetry_3
O1W Zn1 O1W 84.4(3) 4_575 .
O1W Zn1 N1 91.1(3) 4_575 4_575
O1W Zn1 N1 93.9(3) . 4_575
O1W Zn1 N1 93.9(3) 4_575 .
O1W Zn1 N1 91.1(3) . .
N1 Zn1 N1 173.3(4) 4_575 .
O1W Zn1 O2 171.4(2) 4_575 .
O1W Zn1 O2 89.0(2) . .
N1 Zn1 O2 83.9(2) 4_575 .
N1 Zn1 O2 91.7(2) . .
O1W Zn1 O2 89.0(2) 4_575 4_575
O1W Zn1 O2 171.4(2) . 4_575
N1 Zn1 O2 91.7(2) 4_575 4_575
N1 Zn1 O2 83.9(2) . 4_575
O2 Zn1 O2 98.1(3) . 4_575
C7 O1 Zn2 130.2(5) . .
C2 C1 C6 118.8(7) . .
C2 C1 C7 119.0(7) . .
C6 C1 C7 122.1(7) . .
Zn1 O1W H1WA 109.5 . .
Zn1 O1W H1WB 131(6) . .
H1WA O1W H1WB 111.8 . .
C9 N1 C13 115.4(8) . .
C9 N1 Zn1 121.8(7) . .
C13 N1 Zn1 122.4(6) . .
O1 Zn2 O1 130.5(3) . 4_575
O1 Zn2 O3 111.8(2) . 8_465
O1 Zn2 O3 101.8(2) 4_575 8_465
O1 Zn2 O3 101.8(2) . 5_455
O1 Zn2 O3 111.8(2) 4_575 5_455
O3 Zn2 O3 92.8(3) 8_465 5_455
C3 C2 C1 122.7(8) . .
C3 C2 H2A 118.6 . .
C1 C2 H2A 118.6 . .
C7 O2 Zn1 131.1(5) . .
C2 C3 C4 118.5(8) . .
C2 C3 H3A 120.7 . .
C4 C3 H3A 120.7 . .
C8 O3 Zn2 110.1(5) . 5_545
C5 C4 C3 121.2(8) . .
C5 C4 O5 116.0(9) . .
C3 C4 O5 122.3(8) . .
C4 C5 C6 118.7(8) . .
C4 C5 H5A 120.6 . .
C6 C5 H5A 120.6 . .
C4 O5 C4 114.8(10) 3_355 .
C1 C6 C5 119.9(7) . .
C1 C6 C8 125.7(7) . .
C5 C6 C8 114.4(7) . .
O2 C7 O1 126.6(6) . .
O2 C7 C1 119.2(6) . .
O1 C7 C1 114.1(6) . .
O4 C8 O3 124.4(7) . .
O4 C8 C6 118.9(7) . .
O3 C8 C6 116.4(7) . .
N1 C9 C10 123.7(10) . .
N1 C9 H9A 118.1 . .
C10 C9 H9A 118.1 . .
N1 C13 C12 122.7(10) . .
N1 C13 H13A 118.6 . .
C12 C13 H13A 118.6 . .
C11 C12 C13 120.9(10) . .
C11 C12 H12A 119.6 . .
C13 C12 H12A 119.6 . .
C10 C11 C12 116.8(9) . .
C10 C11 C14 121.0(9) . .
C12 C11 C14 122.2(10) . .
C11 C10 C9 120.2(9) . .
C11 C10 H10A 119.9 . .
C9 C10 H10A 119.9 . .
C14 C14 C11 117.2(11) 3_354 .
C14 C14 H14A 108.0 3_354 .
C11 C14 H14A 108.0 . .
C14 C14 H14B 108.0 3_354 .
C11 C14 H14B 108.0 . .
H14A C14 H14B 107.2 . .

loop_
_geom_bond_atom_site_label_1
_geom_bond_atom_site_label_2
_geom_bond_distance
_geom_bond_site_symmetry_2
Zn1 O1W 2.093(6) 4_575
Zn1 O1W 2.093(6) .
Zn1 N1 2.108(7) 4_575
Zn1 N1 2.108(7) .
Zn1 O2 2.234(6) .
Zn1 O2 2.234(6) 4_575
O1 C7 1.259(9) .
O1 Zn2 1.927(5) .
C1 C2 1.377(11) .
C1 C6 1.382(11) .
C1 C7 1.500(10) .
O1W H1WA 0.8200 .
O1W H1WB 0.80(9) .
N1 C9 1.328(11) .
N1 C13 1.330(12) .
Zn2 O1 1.927(5) 4_575
Zn2 O3 2.002(5) 8_465
Zn2 O3 2.002(5) 5_455
C2 C3 1.365(12) .
C2 H2A 0.9300 .
O2 C7 1.247(9) .
C3 C4 1.383(14) .
C3 H3A 0.9300 .
O3 C8 1.281(9) .
O3 Zn2 2.002(5) 5_545
O4 C8 1.230(9) .
C4 C5 1.382(12) .
C4 O5 1.406(10) .
C5 C6 1.416(11) .
C5 H5A 0.9300 .
O5 C4 1.406(10) 3_355
C6 C8 1.510(10) .
C9 C10 1.364(11) .
C9 H9A 0.9300 .
C13 C12 1.366(13) .
C13 H13A 0.9300 .
C12 C11 1.351(14) .
C12 H12A 0.9300 .
C11 C10 1.345(14) .
C11 C14 1.526(12) .
C10 H10A 0.9300 .
C14 C14 1.43(2) 3_354
C14 H14A 0.9700 .
C14 H14B 0.9700 .
